data_7208595
loop_
_publ_author_name
'Tobu, Yasuhiro'
'Ikeda, Ryuichi'
'Nihei, Taka-Aki'
'Gotoh, Kazuma'
'Ishida, Hiroyuki'
'Asaji, Tetsuo'

_publ_section_title
;
 Temperature dependence of one-dimensional hydrogen bonding in
 morpholinium hydrogen chloranilate studied by (35)Cl nuclear quadrupole
 resonance and multi-temperature X-ray diffraction.
;
_journal_issue 35
_journal_name_full 'Physical chemistry chemical physics : PCCP'
_journal_page_first 12347
_journal_page_last 12354
_journal_paper_doi 10.1039/c2cp41241a
_journal_volume 14
_journal_year 2012
_chemical_formula_moiety 'C4 H10 N O, 0.5(C6 H1.18 Cl2 O4), 0.5(C6 H0.82 Cl2 O4)'
_chemical_formula_sum 'C10 H11 Cl2 N O5'
_chemical_formula_weight 296.10
_chemical_name_common 'morpholinium hydrogen chloranilete'
_space_group_IT_number 2
_symmetry_cell_setting triclinic
_symmetry_space_group_name_Hall '-P 1'
_symmetry_space_group_name_H-M 'P -1'
_atom_sites_solution_hydrogens geom
_atom_sites_solution_primary direct
_atom_sites_solution_secondary difmap
_audit_update_record
;
2012-04-16 # Formatted by publCIF
;
_cell_angle_alpha 92.0613(7)
_cell_angle_beta 116.6008(7)
_cell_angle_gamma 113.7992(7)
_cell_formula_units_Z 2
_cell_length_a 8.62930(16)
_cell_length_b 9.15077(17)
_cell_length_c 9.21274(17)
_cell_measurement_reflns_used 15792
_cell_measurement_temperature 200(1)
_cell_measurement_theta_max 30.1
_cell_measurement_theta_min 3.1
_cell_volume 573.91(2)
_computing_cell_refinement PROCESS-AUTO
_computing_data_collection 'PROCESS-AUTO (Rigaku/MSC, 2004)'
_computing_data_reduction 'CrystalStructure (Rigaku/MSC, 2004)'
_computing_structure_refinement 'SHELXL-97 (Sheldrick, 2008)'
_computing_structure_solution 'SHELXS-97 (Sheldrick, 2008)'
_diffrn_ambient_temperature 200(1)
_diffrn_detector_area_resol_mean 10.00
_diffrn_measured_fraction_theta_full 0.998
_diffrn_measured_fraction_theta_max 0.998
_diffrn_measurement_device_type 'Rigaku RAXIS-RAPID II'
_diffrn_measurement_method \w
_diffrn_radiation_monochromator graphite
_diffrn_radiation_source 'fine-focus sealed tube'
_diffrn_radiation_type MoK\a
_diffrn_radiation_wavelength 0.71075
_diffrn_reflns_av_R_equivalents 0.0146
_diffrn_reflns_av_sigmaI/netI 0.0083
_diffrn_reflns_limit_h_max 12
_diffrn_reflns_limit_h_min -12
_diffrn_reflns_limit_k_max 12
_diffrn_reflns_limit_k_min -12
_diffrn_reflns_limit_l_max 12
_diffrn_reflns_limit_l_min -12
_diffrn_reflns_number 17031
_diffrn_reflns_theta_full 25.00
_diffrn_reflns_theta_max 30.02
_diffrn_reflns_theta_min 3.08
_exptl_absorpt_coefficient_mu 0.578
_exptl_absorpt_correction_T_max 0.901
_exptl_absorpt_correction_T_min 0.824
_exptl_absorpt_correction_type numerical
_exptl_absorpt_process_details
;
(<i>NUMABS</i>; Higashi, 1999)
;
_exptl_crystal_colour brown
_exptl_crystal_density_diffrn 1.713
_exptl_crystal_density_method 'not measured'
_exptl_crystal_description block
_exptl_crystal_F_000 304
_exptl_crystal_preparation
;
Single crystals suitable for X-ray diffraction were prepared
by slow evaporation from an acetonitrile solution of chloranilic acid
with morpholine (molar ration 1:1).
;
_exptl_crystal_size_max 0.40
_exptl_crystal_size_mid 0.30
_exptl_crystal_size_min 0.18
_refine_diff_density_max 0.448
_refine_diff_density_min -0.252
_refine_diff_density_rms 0.058
_refine_ls_extinction_method none
_refine_ls_goodness_of_fit_ref 1.056
_refine_ls_hydrogen_treatment mixed
_refine_ls_matrix_type full
_refine_ls_number_parameters 178
_refine_ls_number_reflns 3346
_refine_ls_number_restraints 2
_refine_ls_restrained_S_all 1.056
_refine_ls_R_factor_all 0.0254
_refine_ls_R_factor_gt 0.0241
_refine_ls_shift/su_max 0.001
_refine_ls_shift/su_mean 0.000
_refine_ls_structure_factor_coef Fsqd
_refine_ls_weighting_details 'calc w=1/[\s^2^(Fo^2^)+(0.0367P)^2^+0.1816P] where P=(Fo^2^+2Fc^2^)/3'
_refine_ls_weighting_scheme calc
_refine_ls_wR_factor_gt 0.0651
_refine_ls_wR_factor_ref 0.0659
_reflns_number_gt 3185
_reflns_number_total 3346
_reflns_threshold_expression >2sigma(I)
_cod_data_source_file c2cp41241a_2.txt
_cod_data_source_block 200K
_cod_database_code 7208595

loop_
_symmetry_equiv_pos_as_xyz
'x, y, z'
'-x, -y, -z'

loop_
_atom_site_label
_atom_site_type_symbol
_atom_site_fract_x
_atom_site_fract_y
_atom_site_fract_z
_atom_site_U_iso_or_equiv
_atom_site_adp_type
_atom_site_occupancy
_atom_site_symmetry_multiplicity
_atom_site_calc_flag
_atom_site_refinement_flags
Cl1 Cl 0.76513(3) 0.17033(3) 0.70648(3) 0.02201(6) Uani 1 1 d .
Cl2 Cl -0.00246(3) 0.11669(3) 0.18128(3) 0.02542(7) Uani 1 1 d .
O1 O 1.17755(10) 0.32538(9) 0.98132(9) 0.02070(14) Uani 1 1 d .
O2 O 0.61940(10) 0.40944(9) 0.76722(9) 0.02034(13) Uani 1 1 d D
H2 H 0.547(3) 0.320(2) 0.698(3) 0.031 Uiso 0.59(3) 1 d PD
O3 O -0.34123(10) -0.07847(10) 0.22563(9) 0.02504(15) Uani 1 1 d .
O4 O 0.34606(10) 0.18478(9) 0.50760(9) 0.02032(13) Uani 1 1 d D
H4 H 0.430(4) 0.234(4) 0.608(3) 0.030 Uiso 0.41(3) 1 d PD
O5 O 0.82500(11) 0.41597(10) 0.26467(10) 0.02596(15) Uani 1 1 d .
N1 N 0.48482(12) 0.32041(11) 0.29217(11) 0.02102(16) Uani 1 1 d .
C1 C 1.09053(12) 0.40180(10) 0.98630(11) 0.01518(15) Uani 1 1 d .
C2 C 0.88784(12) 0.34981(10) 0.86557(11) 0.01587(15) Uani 1 1 d .
C3 C 0.79756(12) 0.44040(11) 0.87191(11) 0.01559(15) Uani 1 1 d .
C4 C -0.18239(13) -0.04175(11) 0.34843(11) 0.01665(15) Uani 1 1 d .
C5 C 0.00261(13) 0.05466(11) 0.35700(11) 0.01710(16) Uani 1 1 d .
C6 C 0.17829(12) 0.09833(10) 0.49715(11) 0.01649(16) Uani 1 1 d .
C7 C 0.50641(15) 0.19935(13) 0.19819(13) 0.02420(19) Uani 1 1 d .
H7A H 0.3761 0.1180 0.1033 0.029 Uiso 1 1 calc R
H7B H 0.5629 0.1384 0.2741 0.029 Uiso 1 1 calc R
C8 C 0.63917(15) 0.29169(13) 0.13223(13) 0.0258(2) Uani 1 1 d .
H8A H 0.6585 0.2126 0.0748 0.031 Uiso 1 1 calc R
H8B H 0.5761 0.3440 0.0486 0.031 Uiso 1 1 calc R
C9 C 0.80135(15) 0.53503(13) 0.34507(13) 0.02450(19) Uani 1 1 d .
H9A H 0.7363 0.5861 0.2612 0.029 Uiso 1 1 calc R
H9B H 0.9319 0.6238 0.4326 0.029 Uiso 1 1 calc R
C10 C 0.67981(15) 0.45530(13) 0.42488(12) 0.02237(18) Uani 1 1 d .
H10A H 0.7475 0.4092 0.5133 0.027 Uiso 1 1 calc R
H10B H 0.6623 0.5390 0.4778 0.027 Uiso 1 1 calc R
H1A H 0.415(2) 0.2678(19) 0.341(2) 0.034(4) Uiso 1 1 d .
H1B H 0.418(2) 0.3653(19) 0.2184(19) 0.031(4) Uiso 1 1 d .

loop_
_atom_site_aniso_label
_atom_site_aniso_U_11
_atom_site_aniso_U_22
_atom_site_aniso_U_33
_atom_site_aniso_U_23
_atom_site_aniso_U_13
_atom_site_aniso_U_12
Cl1 0.01907(11) 0.01870(11) 0.02133(11) -0.00042(8) 0.00630(9) 0.00779(8)
Cl2 0.01993(11) 0.03258(13) 0.01857(11) 0.01202(9) 0.00907(9) 0.00818(9)
O1 0.0188(3) 0.0234(3) 0.0219(3) 0.0057(3) 0.0090(3) 0.0131(3)
O2 0.0124(3) 0.0215(3) 0.0205(3) 0.0022(2) 0.0037(2) 0.0077(2)
O3 0.0147(3) 0.0323(4) 0.0197(3) 0.0087(3) 0.0048(3) 0.0080(3)
O4 0.0125(3) 0.0241(3) 0.0171(3) 0.0037(2) 0.0066(2) 0.0036(2)
O5 0.0186(3) 0.0294(4) 0.0299(4) 0.0038(3) 0.0144(3) 0.0092(3)
N1 0.0176(3) 0.0276(4) 0.0238(4) 0.0123(3) 0.0130(3) 0.0125(3)
C1 0.0144(3) 0.0167(4) 0.0153(4) 0.0062(3) 0.0081(3) 0.0072(3)
C2 0.0136(3) 0.0158(4) 0.0152(4) 0.0028(3) 0.0061(3) 0.0058(3)
C3 0.0131(4) 0.0170(4) 0.0154(4) 0.0053(3) 0.0072(3) 0.0060(3)
C4 0.0149(4) 0.0165(4) 0.0161(4) 0.0036(3) 0.0065(3) 0.0067(3)
C5 0.0154(4) 0.0188(4) 0.0150(4) 0.0056(3) 0.0072(3) 0.0067(3)
C6 0.0153(4) 0.0157(4) 0.0159(4) 0.0028(3) 0.0069(3) 0.0063(3)
C7 0.0215(4) 0.0223(4) 0.0258(5) 0.0046(4) 0.0124(4) 0.0073(4)
C8 0.0243(5) 0.0293(5) 0.0226(4) 0.0034(4) 0.0139(4) 0.0094(4)
C9 0.0219(4) 0.0226(4) 0.0280(5) 0.0052(4) 0.0141(4) 0.0079(4)
C10 0.0229(4) 0.0266(4) 0.0208(4) 0.0067(3) 0.0121(4) 0.0131(4)

loop_
_atom_type_symbol
_atom_type_description
_atom_type_scat_dispersion_real
_atom_type_scat_dispersion_imag
_atom_type_scat_source
C C 0.0033 0.0016 'International Tables Vol C Tables 4.2.6.8 and 6.1.1.4'
H H 0.0000 0.0000 'International Tables Vol C Tables 4.2.6.8 and 6.1.1.4'
O O 0.0106 0.0060 'International Tables Vol C Tables 4.2.6.8 and 6.1.1.4'
N N 0.0061 0.0033 'International Tables Vol C Tables 4.2.6.8 and 6.1.1.4'
Cl Cl 0.1484 0.1585 'International Tables Vol C Tables 4.2.6.8 and 6.1.1.4'

loop_
_geom_angle_atom_site_label_1
_geom_angle_atom_site_label_2
_geom_angle_atom_site_label_3
_geom_angle
_geom_angle_site_symmetry_3
C3 O2 H2 117.5(19) .
C6 O4 H4 108(3) .
C8 O5 C9 110.33(8) .
C10 N1 C7 111.37(7) .
C10 N1 H1A 109.0(10) .
C7 N1 H1A 110.1(10) .
C10 N1 H1B 109.3(10) .
C7 N1 H1B 109.1(9) .
H1A N1 H1B 107.9(13) .
O1 C1 C2 123.29(8) .
O1 C1 C3 118.46(7) 2_767
C2 C1 C3 118.25(7) 2_767
C3 C2 C1 121.72(8) .
C3 C2 Cl1 121.15(7) .
C1 C2 Cl1 117.09(6) .
O2 C3 C2 127.15(8) .
O2 C3 C1 112.85(7) 2_767
C2 C3 C1 119.99(7) 2_767
O3 C4 C5 123.74(8) .
O3 C4 C6 118.29(8) 2_556
C5 C4 C6 117.97(7) 2_556
C6 C5 C4 122.72(8) .
C6 C5 Cl2 119.40(7) .
C4 C5 Cl2 117.88(6) .
O4 C6 C5 123.75(8) .
O4 C6 C4 116.94(7) 2_556
C5 C6 C4 119.31(7) 2_556
N1 C7 C8 109.32(8) .
N1 C7 H7A 109.8 .
C8 C7 H7A 109.8 .
N1 C7 H7B 109.8 .
C8 C7 H7B 109.8 .
H7A C7 H7B 108.3 .
O5 C8 C7 111.35(8) .
O5 C8 H8A 109.4 .
C7 C8 H8A 109.4 .
O5 C8 H8B 109.4 .
C7 C8 H8B 109.4 .
H8A C8 H8B 108.0 .
O5 C9 C10 110.94(8) .
O5 C9 H9A 109.5 .
C10 C9 H9A 109.5 .
O5 C9 H9B 109.5 .
C10 C9 H9B 109.5 .
H9A C9 H9B 108.0 .
N1 C10 C9 108.88(8) .
N1 C10 H10A 109.9 .
C9 C10 H10A 109.9 .
N1 C10 H10B 109.9 .
C9 C10 H10B 109.9 .
H10A C10 H10B 108.3 .

loop_
_geom_bond_atom_site_label_1
_geom_bond_atom_site_label_2
_geom_bond_distance
_geom_bond_site_symmetry_2
Cl1 C2 1.7321(9) .
Cl2 C5 1.7226(9) .
O1 C1 1.2278(10) .
O2 C3 1.2942(10) .
O2 H2 0.812(17) .
O3 C4 1.2181(11) .
O4 C6 1.2947(10) .
O4 H4 0.832(19) .
O5 C8 1.4247(13) .
O5 C9 1.4262(12) .
N1 C10 1.4908(13) .
N1 C7 1.5012(13) .
N1 H1A 0.904(16) .
N1 H1B 0.909(16) .
C1 C2 1.4390(11) .
C1 C3 1.5275(12) 2_767
C2 C3 1.3624(12) .
C3 C1 1.5275(12) 2_767
C4 C5 1.4418(12) .
C4 C6 1.5217(12) 2_556
C5 C6 1.3587(12) .
C6 C4 1.5217(12) 2_556
C7 C8 1.5083(14) .
C7 H7A 0.9900 .
C7 H7B 0.9900 .
C8 H8A 0.9900 .
C8 H8B 0.9900 .
C9 C10 1.5115(14) .
C9 H9A 0.9900 .
C9 H9B 0.9900 .
C10 H10A 0.9900 .
C10 H10B 0.9900 .

loop_
_geom_torsion_atom_site_label_1
_geom_torsion_atom_site_label_2
_geom_torsion_atom_site_label_3
_geom_torsion_atom_site_label_4
_geom_torsion
_geom_torsion_site_symmetry_1
_geom_torsion_site_symmetry_4
O1 C1 C2 C3 -177.95(8) . .
C3 C1 C2 C3 2.34(13) 2_767 .
O1 C1 C2 Cl1 -0.25(12) . .
C3 C1 C2 Cl1 -179.96(6) 2_767 .
C1 C2 C3 O2 177.19(8) . .
Cl1 C2 C3 O2 -0.41(13) . .
C1 C2 C3 C1 -2.38(14) . 2_767
Cl1 C2 C3 C1 -179.99(6) . 2_767
O3 C4 C5 C6 177.99(9) . .
C6 C4 C5 C6 -1.01(14) 2_556 .
O3 C4 C5 Cl2 -1.68(13) . .
C6 C4 C5 Cl2 179.33(6) 2_556 .
C4 C5 C6 O4 180.00(8) . .
Cl2 C5 C6 O4 -0.34(13) . .
C4 C5 C6 C4 1.02(14) . 2_556
Cl2 C5 C6 C4 -179.32(6) . 2_556
C10 N1 C7 C8 -53.51(11) . .
C9 O5 C8 C7 -61.25(11) . .
N1 C7 C8 O5 56.41(11) . .
C8 O5 C9 C10 62.14(11) . .
C7 N1 C10 C9 54.30(10) . .
O5 C9 C10 N1 -58.29(11) . .
